data_7220869
loop_
_publ_author_name
'Vande Velde, Christophe M. L.'
'Zeller, Matthias'
'Azov, Vladimir A.'

_publ_section_title
;
 Thermodynamic parameters of the pedal motion in the crystal structures of
 two bromomethylated azobenzenes
;
_journal_issue 30
_journal_name_full CrystEngComm
_journal_page_first 5751
_journal_paper_doi 10.1039/C5CE00905G
_journal_volume 17
_journal_year 2015
_chemical_formula_moiety 'C14 H12 Br2 N2'
_chemical_formula_sum 'C14 H12 Br2 N2'
_chemical_formula_weight 368.08
_chemical_melting_point 419.5(5)
_chemical_name_systematic
;
 (1E)-1,2-bis[3-(Bromomethyl)phenyl]-diazene
;
_space_group_crystal_system monoclinic
_space_group_IT_number 14
_space_group_name_Hall '-P 2ybc'
_space_group_name_H-M_alt 'P 1 21/c 1'
_symmetry_space_group_name_Hall '-P 2ybc'
_symmetry_space_group_name_H-M 'P 1 21/c 1'
_atom_sites_solution_hydrogens geom
_atom_sites_solution_primary direct
_atom_sites_solution_secondary difmap
_audit_creation_method SHELXL-2013
_audit_update_record
;
2015-05-05 deposited with the CCDC.
2015-06-25 downloaded from the CCDC.
;
_cell_angle_alpha 90
_cell_angle_beta 99.129(2)
_cell_angle_gamma 90
_cell_formula_units_Z 2
_cell_length_a 14.051(2)
_cell_length_b 4.4406(6)
_cell_length_c 11.2041(16)
_cell_measurement_reflns_used 2240
_cell_measurement_temperature 270(2)
_cell_measurement_theta_max 28.65
_cell_measurement_theta_min 2.53
_cell_volume 690.22(17)
_computing_structure_refinement 'SHELXL-2013 (Sheldrick, 2013)'
_diffrn_ambient_temperature 270(2)
_diffrn_measured_fraction_theta_full 0.995
_diffrn_measured_fraction_theta_max 0.936
_diffrn_measurement_device_type 'Bruker Smart 1000 area detector'
_diffrn_measurement_method \w-scans
_diffrn_radiation_monochromator graphite
_diffrn_radiation_source 'fine-focus sealed tube'
_diffrn_radiation_type MoK\a
_diffrn_radiation_wavelength 0.71073
_diffrn_reflns_av_R_equivalents 0.0313
_diffrn_reflns_av_unetI/netI 0.0328
_diffrn_reflns_laue_measured_fraction_full 0.995
_diffrn_reflns_laue_measured_fraction_max 0.936
_diffrn_reflns_limit_h_max 20
_diffrn_reflns_limit_h_min -20
_diffrn_reflns_limit_k_max 6
_diffrn_reflns_limit_k_min -6
_diffrn_reflns_limit_l_max 16
_diffrn_reflns_limit_l_min -16
_diffrn_reflns_number 7672
_diffrn_reflns_point_group_measured_fraction_full 0.995
_diffrn_reflns_point_group_measured_fraction_max 0.936
_diffrn_reflns_theta_full 28.000
_diffrn_reflns_theta_max 31.671
_diffrn_reflns_theta_min 2.937
_exptl_absorpt_coefficient_mu 5.855
_exptl_absorpt_correction_T_max 0.7463
_exptl_absorpt_correction_T_min 0.4237
_exptl_absorpt_correction_type multi-scan
_exptl_absorpt_process_details 'Bruker SADABS 2008-1'
_exptl_crystal_colour orange
_exptl_crystal_density_diffrn 1.771
_exptl_crystal_density_meas ?
_exptl_crystal_description plate
_exptl_crystal_F_000 360
_exptl_crystal_size_max 0.550
_exptl_crystal_size_mid 0.520
_exptl_crystal_size_min 0.470
_refine_diff_density_max 0.406
_refine_diff_density_min -0.345
_refine_diff_density_rms 0.067
_refine_ls_extinction_coef 0.032(3)
_refine_ls_extinction_expression Fc^*^=kFc[1+0.001xFc^2^\l^3^/sin(2\q)]^-1/4^
_refine_ls_extinction_method SHELXL
_refine_ls_goodness_of_fit_ref 1.023
_refine_ls_hydrogen_treatment constr
_refine_ls_matrix_type full
_refine_ls_number_parameters 111
_refine_ls_number_reflns 2197
_refine_ls_number_restraints 21
_refine_ls_restrained_S_all 1.033
_refine_ls_R_factor_all 0.0540
_refine_ls_R_factor_gt 0.0312
_refine_ls_shift/su_max 0.001
_refine_ls_shift/su_mean 0.000
_refine_ls_structure_factor_coef Fsqd
_refine_ls_weighting_details
;
 w=1/[\s^2^(Fo^2^)+(0.0382P)^2^+0.1364P]
 where P=(Fo^2^+2Fc^2^)/3
;
_refine_ls_weighting_scheme calc
_refine_ls_wR_factor_gt 0.0722
_refine_ls_wR_factor_ref 0.0797
_reflns_Friedel_coverage 0.000
_reflns_number_gt 1541
_reflns_number_total 2197
_reflns_threshold_expression 'I > 2\s(I)'
_cod_data_source_file c5ce00905g3.cif
_cod_data_source_block 12mz125_0m
_cod_depositor_comments
;
The following automatic conversions were performed:

'_chemical_melting_point' value '419-420K' was changed to '419.5(5)'
- the average value was taken and precision was estimated.

'_exptl_crystal_density_meas' value 'not measured' was changed to '?'
- the value is perceived as not measured.

Automatic conversion script
Id: cif_fix_values 3271 2015-04-21 07:52:19Z andrius 

 Adding full bibliography for 7220863--7220879.cif.
;
_cod_original_cell_volume 690.24(17)
_cod_database_code 7220869
_shelx_space_group_comment
;
The symmetry employed for this shelxl refinement is uniquely defined
by the following loop, which should always be used as a source of
symmetry information in preference to the above space-group names.
They are only intended as comments.
;
_shelx_estimated_absorpt_t_min 0.141
_shelx_estimated_absorpt_t_max 0.169
_shelxl_version_number 2013-2

loop_
_space_group_symop_operation_xyz
'x, y, z'
'-x, y+1/2, -z+1/2'
'-x, -y, -z'
'x, -y-1/2, z-1/2'

loop_
_atom_site_label
_atom_site_type_symbol
_atom_site_fract_x
_atom_site_fract_y
_atom_site_fract_z
_atom_site_U_iso_or_equiv
_atom_site_adp_type
_atom_site_occupancy
_atom_site_site_symmetry_order
_atom_site_calc_flag
_atom_site_refinement_flags_posn
_atom_site_refinement_flags_adp
_atom_site_refinement_flags_occupancy
_atom_site_disorder_assembly
_atom_site_disorder_group
Br1 Br 0.42463(16) 0.5754(4) 0.13745(19) 0.0501(2) Uani 0.741(4) 1 d D . P A 1
C1 C 0.3457(2) 0.8129(7) 0.0076(3) 0.0429(8) Uani 0.741(4) 1 d D . P A 1
H1A H 0.3202 0.9900 0.0422 0.052 Uiso 0.741(4) 1 calc R U P A 1
H1B H 0.3856 0.8793 -0.0504 0.052 Uiso 0.741(4) 1 calc R U P A 1
C2 C 0.26396(19) 0.6240(8) -0.0552(3) 0.0348(5) Uani 0.741(4) 1 d D . P A 1
C3 C 0.2766(3) 0.463(2) -0.1582(7) 0.0409(5) Uani 0.741(4) 1 d D . P A 1
H3 H 0.3360 0.4659 -0.1849 0.049 Uiso 0.741(4) 1 calc R U P A 1
C4 C 0.2006(3) 0.2981(16) -0.2212(5) 0.0463(7) Uani 0.741(4) 1 d D . P A 1
H4 H 0.2091 0.1906 -0.2899 0.056 Uiso 0.741(4) 1 calc R U P A 1
C5 C 0.1117(2) 0.2945(8) -0.1811(3) 0.0391(7) Uani 0.741(4) 1 d D . P A 1
H5 H 0.0608 0.1830 -0.2223 0.047 Uiso 0.741(4) 1 calc R U P A 1
C6 C 0.09970(19) 0.4590(7) -0.0789(3) 0.0335(6) Uani 0.741(4) 1 d D . P A 1
C7 C 0.1751(2) 0.6253(7) -0.0172(3) 0.0336(6) Uani 0.741(4) 1 d D . P A 1
H7 H 0.1659 0.7381 0.0500 0.040 Uiso 0.741(4) 1 calc R U P A 1
N1 N 0.00417(19) 0.4389(7) -0.0481(2) 0.0454(7) Uani 0.741(4) 1 d D . P A 1
Br1B Br 0.4334(5) 0.6195(13) 0.1375(6) 0.0501(2) Uani 0.259(4) 1 d D . P A 2
C1B C 0.3769(5) 0.792(2) -0.0217(7) 0.0429(8) Uani 0.259(4) 1 d D . P A 2
H1BA H 0.3688 1.0073 -0.0140 0.052 Uiso 0.259(4) 1 calc R U P A 2
H1BB H 0.4202 0.7569 -0.0797 0.052 Uiso 0.259(4) 1 calc R U P A 2
C2B C 0.2809(4) 0.648(2) -0.0660(6) 0.0348(5) Uani 0.259(4) 1 d D . P A 2
C3B C 0.2725(8) 0.449(6) -0.1631(18) 0.0409(5) Uani 0.259(4) 1 d D . P A 2
H3B H 0.3250 0.4146 -0.2025 0.049 Uiso 0.259(4) 1 calc R U P A 2
C4B C 0.1857(8) 0.301(5) -0.2013(16) 0.0463(7) Uani 0.259(4) 1 d D . P A 2
H4B H 0.1800 0.1690 -0.2665 0.056 Uiso 0.259(4) 1 calc R U P A 2
C5B C 0.1073(5) 0.351(2) -0.1416(8) 0.0391(7) Uani 0.259(4) 1 d D . P A 2
H5B H 0.0480 0.2620 -0.1695 0.047 Uiso 0.259(4) 1 calc R U P A 2
C6B C 0.1187(4) 0.5350(18) -0.0400(6) 0.0335(6) Uani 0.259(4) 1 d D . P A 2
C7B C 0.2053(5) 0.680(2) -0.0017(7) 0.0336(6) Uani 0.259(4) 1 d D . P A 2
H7B H 0.2127 0.7987 0.0674 0.040 Uiso 0.259(4) 1 calc R U P A 2
N1B N 0.0353(4) 0.551(2) 0.0195(7) 0.0454(7) Uani 0.259(4) 1 d D . P A 2

loop_
_atom_site_aniso_label
_atom_site_aniso_U_11
_atom_site_aniso_U_22
_atom_site_aniso_U_33
_atom_site_aniso_U_23
_atom_site_aniso_U_13
_atom_site_aniso_U_12
Br1 0.0527(5) 0.0499(6) 0.04206(16) -0.0062(3) -0.0099(2) -0.0042(4)
C1 0.0437(18) 0.0375(13) 0.0458(18) 0.0057(12) 0.0017(13) -0.0062(14)
C2 0.0390(13) 0.0312(11) 0.0330(11) 0.0086(9) 0.0018(9) -0.0027(10)
C3 0.0420(12) 0.0437(15) 0.0367(12) 0.0057(9) 0.0053(10) 0.0023(10)
C4 0.0586(19) 0.0499(13) 0.029(2) -0.0043(16) 0.0035(12) -0.0021(17)
C5 0.0401(13) 0.0448(18) 0.0290(19) -0.0034(14) -0.0047(12) -0.0020(12)
C6 0.0366(14) 0.0343(16) 0.0268(16) 0.0026(12) -0.0030(11) 0.0017(11)
C7 0.0352(17) 0.0326(15) 0.0300(12) -0.0007(9) -0.0040(12) -0.0062(13)
N1 0.0471(18) 0.0498(14) 0.0366(14) -0.0045(11) -0.0019(11) 0.0020(15)
Br1B 0.0527(5) 0.0499(6) 0.04206(16) -0.0062(3) -0.0099(2) -0.0042(4)
C1B 0.0437(18) 0.0375(13) 0.0458(18) 0.0057(12) 0.0017(13) -0.0062(14)
C2B 0.0390(13) 0.0312(11) 0.0330(11) 0.0086(9) 0.0018(9) -0.0027(10)
C3B 0.0420(12) 0.0437(15) 0.0367(12) 0.0057(9) 0.0053(10) 0.0023(10)
C4B 0.0586(19) 0.0499(13) 0.029(2) -0.0043(16) 0.0035(12) -0.0021(17)
C5B 0.0401(13) 0.0448(18) 0.0290(19) -0.0034(14) -0.0047(12) -0.0020(12)
C6B 0.0366(14) 0.0343(16) 0.0268(16) 0.0026(12) -0.0030(11) 0.0017(11)
C7B 0.0352(17) 0.0326(15) 0.0300(12) -0.0007(9) -0.0040(12) -0.0062(13)
N1B 0.0471(18) 0.0498(14) 0.0366(14) -0.0045(11) -0.0019(11) 0.0020(15)

loop_
_atom_type_symbol
_atom_type_description
_atom_type_scat_dispersion_real
_atom_type_scat_dispersion_imag
_atom_type_scat_source
C C 0.0033 0.0016 'International Tables Vol C Tables 4.2.6.8 and 6.1.1.4'
H H 0.0000 0.0000 'International Tables Vol C Tables 4.2.6.8 and 6.1.1.4'
N N 0.0061 0.0033 'International Tables Vol C Tables 4.2.6.8 and 6.1.1.4'
Br Br -0.2901 2.4595 'International Tables Vol C Tables 4.2.6.8 and 6.1.1.4'

loop_
_geom_angle_atom_site_label_1
_geom_angle_atom_site_label_2
_geom_angle_atom_site_label_3
_geom_angle
_geom_angle_site_symmetry_1
C2 C1 Br1 110.04(17) .
C2 C1 H1A 109.7 .
Br1 C1 H1A 109.7 .
C2 C1 H1B 109.7 .
Br1 C1 H1B 109.7 .
H1A C1 H1B 108.2 .
C7 C2 C3 119.9(2) .
C7 C2 C1 120.9(2) .
C3 C2 C1 119.1(2) .
C4 C3 C2 120.1(2) .
C4 C3 H3 119.9 .
C2 C3 H3 119.9 .
C3 C4 C5 119.8(2) .
C3 C4 H4 120.1 .
C5 C4 H4 120.1 .
C6 C5 C4 119.4(2) .
C6 C5 H5 120.3 .
C4 C5 H5 120.3 .
C7 C6 C5 120.6(2) .
C7 C6 N1 125.6(3) .
C5 C6 N1 113.8(3) .
C2 C7 C6 120.1(2) .
C2 C7 H7 120.0 .
C6 C7 H7 120.0 .
N1 N1 C6 113.9(3) 3_565
C2B C1B Br1B 110.0(2) .
C2B C1B H1BA 109.7 .
Br1B C1B H1BA 109.7 .
C2B C1B H1BB 109.7 .
Br1B C1B H1BB 109.7 .
H1BA C1B H1BB 108.2 .
C7B C2B C3B 119.7(3) .
C7B C2B C1B 120.5(3) .
C3B C2B C1B 119.2(3) .
C4B C3B C2B 120.1(2) .
C4B C3B H3B 119.9 .
C2B C3B H3B 119.9 .
C3B C4B C5B 119.9(3) .
C3B C4B H4B 120.1 .
C5B C4B H4B 120.1 .
C6B C5B C4B 119.3(3) .
C6B C5B H5B 120.4 .
C4B C5B H5B 120.4 .
C7B C6B C5B 120.6(2) .
C7B C6B N1B 125.0(3) .
C5B C6B N1B 114.3(3) .
C2B C7B C6B 120.1(3) .
C2B C7B H7B 119.9 .
C6B C7B H7B 119.9 .
N1B N1B C6B 122.5(7) 3_565

loop_
_geom_bond_atom_site_label_1
_geom_bond_atom_site_label_2
_geom_bond_distance
_geom_bond_site_symmetry_2
Br1 C1 1.987(3) .
C1 C2 1.503(3) .
C1 H1A 0.9700 .
C1 H1B 0.9700 .
C2 C7 1.382(3) .
C2 C3 1.392(3) .
C3 C4 1.392(3) .
C3 H3 0.9300 .
C4 C5 1.394(4) .
C4 H4 0.9300 .
C5 C6 1.390(4) .
C5 H5 0.9300 .
C6 C7 1.383(4) .
C6 N1 1.441(4) .
C7 H7 0.9300 .
N1 N1 1.230(5) 3_565
Br1B C1B 1.987(3) .
C1B C2B 1.504(4) .
C1B H1BA 0.9700 .
C1B H1BB 0.9700 .
C2B C7B 1.382(4) .
C2B C3B 1.392(3) .
C3B C4B 1.392(4) .
C3B H3B 0.9300 .
C4B C5B 1.394(4) .
C4B H4B 0.9300 .
C5B C6B 1.390(4) .
C5B H5B 0.9300 .
C6B C7B 1.383(4) .
C6B N1B 1.440(4) .
C7B H7B 0.9300 .
N1B N1B 1.115(11) 3_565

loop_
_geom_torsion_atom_site_label_1
_geom_torsion_atom_site_label_2
_geom_torsion_atom_site_label_3
_geom_torsion_atom_site_label_4
_geom_torsion
_geom_torsion_site_symmetry_4
Br1 C1 C2 C7 92.0(3) .
Br1 C1 C2 C3 -92.7(6) .
C7 C2 C3 C4 -1.5(12) .
C1 C2 C3 C4 -176.9(7) .
C2 C3 C4 C5 0.1(14) .
C3 C4 C5 C6 0.7(10) .
C4 C5 C6 C7 0.0(6) .
C4 C5 C6 N1 179.3(5) .
C3 C2 C7 C6 2.2(7) .
C1 C2 C7 C6 177.5(3) .
C5 C6 C7 C2 -1.4(5) .
N1 C6 C7 C2 179.4(3) .
C7 C6 N1 N1 -7.1(5) 3_565
C5 C6 N1 N1 173.7(4) 3_565
Br1B C1B C2B C7B 62.7(9) .
Br1B C1B C2B C3B -108.7(17) .
C7B C2B C3B C4B 5(3) .
C1B C2B C3B C4B 177(2) .
C2B C3B C4B C5B 0(4) .
C3B C4B C5B C6B -4(3) .
C4B C5B C6B C7B 3(2) .
C4B C5B C6B N1B -175.4(15) .
C3B C2B C7B C6B -6(2) .
C1B C2B C7B C6B -177.0(8) .
C5B C6B C7B C2B 1.5(17) .
N1B C6B C7B C2B 179.9(9) .
C7B C6B N1B N1B 174.1(14) 3_565
C5B C6B N1B N1B -7.4(19) 3_565
